data_4131850
loop_
_publ_author_name
'Yan, Yong'
'O'Connor, Alice E'
'Kanthasamy, Gopikkaa'
'Atkinson, George'
'Allan, David R.'
'Blake, Alexander J.'
'Schr\"oder, Martin'

_publ_section_title
;
 Unusual and Tunable Negative Linear Compressibility in the Metal-Organic
 Framework MFM-133(M) (M = Zr, Hf).
;
_journal_issue 11
_journal_name_full 'Journal of the American Chemical Society'
_journal_page_first 3952
_journal_page_last 3958
_journal_paper_doi 10.1021/jacs.7b11747
_journal_volume 140
_journal_year 2018
_chemical_formula_moiety '0.25(C184 H136 O64 Zr12)'
_chemical_formula_sum 'C46 H34 O16 Zr3'
_chemical_formula_weight 1116.39
_space_group_crystal_system tetragonal
_space_group_IT_number 128
_space_group_name_Hall '-P 4 2n'
_space_group_name_H-M_alt 'P 4/m n c'
_atom_sites_solution_hydrogens geom
_atom_sites_solution_primary direct
_audit_creation_date 2016-08-31
_audit_creation_method
;
Olex2 1.2
(compiled 2016.08.25 svn.r3337 for OlexSys, GUI svn.r5221)
;
_cell_angle_alpha 90
_cell_angle_beta 90
_cell_angle_gamma 90
_cell_formula_units_Z 4
_cell_length_a 19.3348(12)
_cell_length_b 19.3348(12)
_cell_length_c 32.768(5)
_cell_measurement_reflns_used 2218
_cell_measurement_temperature 293.15
_cell_measurement_theta_max 22.2320
_cell_measurement_theta_min 2.0720
_cell_volume 12250(2)
_computing_cell_refinement
;
CrysAlisPro, Agilent Technologies,
Version 1.171.37.34 (release 22-05-2014 CrysAlis171 .NET)
(compiled May 22 2014,16:03:01)
;
_computing_data_collection
;
CrysAlisPro, Agilent Technologies,
Version 1.171.37.34 (release 22-05-2014 CrysAlis171 .NET)
(compiled May 22 2014,16:03:01)
;
_computing_data_reduction
;
CrysAlisPro, Agilent Technologies,
Version 1.171.37.34 (release 22-05-2014 CrysAlis171 .NET)
(compiled May 22 2014,16:03:01)
;
_computing_molecular_graphics 'Olex2 (Dolomanov et al., 2009)'
_computing_publication_material 'Olex2 (Dolomanov et al., 2009)'
_computing_structure_refinement 'ShelXL (Sheldrick, 2015)'
_computing_structure_solution 'ShelXS (Sheldrick, 2008)'
_diffrn_ambient_temperature 293.15
_diffrn_detector Dectris
_diffrn_detector_area_resol_mean 5.81395
_diffrn_detector_type 'Pilatus 300K detector'
_diffrn_measured_fraction_theta_full 0.765
_diffrn_measured_fraction_theta_max 0.765
_diffrn_measurement_details
;
#__ type_ start__ end____ width___ exp.time_
  1 omega -105.00  -74.00   0.2000    0.9970
omega____ theta____ kappa____ phi______ frames
    -       20.0000   70.0000  155.7700 155

#__ type_ start__ end____ width___ exp.time_
  2 omega -105.00  -74.00   0.2000    0.9970
omega____ theta____ kappa____ phi______ frames
    -       20.0000   70.0000  -24.2300 155

#__ type_ start__ end____ width___ exp.time_
  3 omega -106.00  -66.00   0.2000    0.9970
omega____ theta____ kappa____ phi______ frames
    -      -20.0000  -70.0000 -155.7700 200

#__ type_ start__ end____ width___ exp.time_
  4 omega -106.00  -66.00   0.2000    0.9970
omega____ theta____ kappa____ phi______ frames
    -      -20.0000  -70.0000   24.2300 200

#__ type_ start__ end____ width___ exp.time_
  5 omega -150.00  -94.00   0.2000    0.9970
omega____ theta____ kappa____ phi______ frames
    -      -20.0000   70.0000  -24.2319 280

#__ type_ start__ end____ width___ exp.time_
  6 omega -150.00  -94.00   0.2000    0.9970
omega____ theta____ kappa____ phi______ frames
    -      -20.0000   70.0000  155.7681 280

#__ type_ start__ end____ width___ exp.time_
  7 omega  -96.00  -30.00   0.2000    0.9970
omega____ theta____ kappa____ phi______ frames
    -       20.0000  -70.0000   24.2300 330

#__ type_ start__ end____ width___ exp.time_
  8 omega  -96.00  -30.00   0.2000    0.9970
omega____ theta____ kappa____ phi______ frames
    -       20.0000  -70.0000 -155.7700 330
;
_diffrn_measurement_device 'k-geometry diffractometer'
_diffrn_measurement_device_type 'Newport 4-circle kappa geometry diffractometer'
_diffrn_measurement_method 'oscillation method'
_diffrn_orient_matrix_UB_11 0.0012960000
_diffrn_orient_matrix_UB_12 -0.0317471000
_diffrn_orient_matrix_UB_13 -0.0094373000
_diffrn_orient_matrix_UB_21 -0.0160321000
_diffrn_orient_matrix_UB_22 0.0138042000
_diffrn_orient_matrix_UB_23 -0.0169514000
_diffrn_orient_matrix_UB_31 0.0318118000
_diffrn_orient_matrix_UB_32 0.0081679000
_diffrn_orient_matrix_UB_33 -0.0081593000
_diffrn_radiation_collimation '0.5 mm pinhole'
_diffrn_radiation_monochromator 'Si 111 double-crystal monochromator'
_diffrn_radiation_probe x-ray
_diffrn_radiation_wavelength 0.6889
_diffrn_reflns_av_R_equivalents 0.8004
_diffrn_reflns_av_unetI/netI 0.6238
_diffrn_reflns_Laue_measured_fraction_full 0.765
_diffrn_reflns_Laue_measured_fraction_max 0.765
_diffrn_reflns_limit_h_max 21
_diffrn_reflns_limit_h_min -21
_diffrn_reflns_limit_k_max 14
_diffrn_reflns_limit_k_min -14
_diffrn_reflns_limit_l_max 34
_diffrn_reflns_limit_l_min -35
_diffrn_reflns_number 24054
_diffrn_reflns_point_group_measured_fraction_full 0.765
_diffrn_reflns_point_group_measured_fraction_max 0.765
_diffrn_reflns_theta_full 22.719
_diffrn_reflns_theta_max 22.719
_diffrn_reflns_theta_min 1.880
_diffrn_source 'Synchrotron U21 undulator'
_diffrn_source_type 'Synchrotron Diamond Light Source'
_exptl_absorpt_coefficient_mu 0.256
_exptl_absorpt_correction_T_max 0.4269
_exptl_absorpt_correction_T_min 0.2358
_exptl_absorpt_correction_type multi-scan
_exptl_absorpt_process_details
;
SADABS-2014/5 (Bruker,2014/5) was used for absorption correction. 
wR2(int) was 0.1745 before and 0.1272 after correction. 
The Ratio of minimum to maximum transmission is 0.5524. 
The \l/2 correction factor is Not present.
;
_exptl_crystal_colour 'clear colourless'
_exptl_crystal_colour_lustre clear
_exptl_crystal_colour_primary colourless
_exptl_crystal_density_diffrn 0.605
_exptl_crystal_description octahedral
_exptl_crystal_F_000 2232
_exptl_crystal_size_max 0.11
_exptl_crystal_size_mid 0.11
_exptl_crystal_size_min 0.0806
_refine_diff_density_max 1.416
_refine_diff_density_min -1.506
_refine_diff_density_rms 0.171
_refine_ls_extinction_method none
_refine_ls_goodness_of_fit_ref 1.301
_refine_ls_hydrogen_treatment constr
_refine_ls_matrix_type full
_refine_ls_number_parameters 71
_refine_ls_number_reflns 3547
_refine_ls_number_restraints 73
_refine_ls_restrained_S_all 1.296
_refine_ls_R_factor_all 0.3788
_refine_ls_R_factor_gt 0.2144
_refine_ls_shift/su_max 0.000
_refine_ls_shift/su_mean 0.000
_refine_ls_structure_factor_coef Fsqd
_refine_ls_weighting_details 'w=1/[\s^2^(Fo^2^)+(0.2000P)^2^] where P=(Fo^2^+2Fc^2^)/3'
_refine_ls_weighting_scheme calc
_refine_ls_wR_factor_gt 0.4531
_refine_ls_wR_factor_ref 0.5525
_reflns_Friedel_coverage 0.000
_reflns_number_gt 1058
_reflns_number_total 3547
_reflns_threshold_expression 'I > 2\s(I)'
_cod_data_source_file ZrMOF_All.cif
_cod_data_source_block 14.9kbar
_cod_database_code 4131850
_chemical_oxdiff_formula 'C46 H42 O16 Zr3'
_shelx_space_group_comment
;
The symmetry employed for this shelxl refinement is uniquely defined
by the following loop, which should always be used as a source of
symmetry information in preference to the above space-group names.
They are only intended as comments.
;
_reflns_odcompleteness_completeness 74.97
_reflns_odcompleteness_iscentric 1
_reflns_odcompleteness_theta 22.88
_olex2_refinement_description
;
1. Fixed Uiso
 At 1.2 times of:
  All C(H) groups
 At 1.5 times of:
  All C(H,H,H) groups
2. Restrained distances
 C2-C7 = C3-C2 = C4-C3 = C4-C5 = C6-C5 = C7-C6
 1.39 with sigma of 0.01
 C8-C9 = C8-C11 = C12-C11
 1.39 with sigma of 0.01
 C2-C1
 1.5 with sigma of 0.02
 C10-C9
 1.5 with sigma of 0.02
 C8-C5
 1.5 with sigma of 0.01
 C12-C12_$2
 1.5 with sigma of 0.01
 C13-C11
 1.5 with sigma of 0.01
 C4-C5 \\sim C2-C7 \\sim C3-C2 \\sim C4-C3 \\sim C6-C5 \\sim C7-C6
 with sigma of 0.02
3. Restrained planarity
 C2_$1, C3_$1, C4_$1, C5_$1, C6_$1, C7_$1, C8_$1, C11, C13, C1_$1
 with sigma of 0.1
 C1, C2, C3, C4, C5, C6, C7, C8, C11_$1
 with sigma of 0.1
 C1_$2, C2_$2, C7_$2, C6_$2, C5_$2, C4_$2, C3_$2, C8_$2, C11_$3, C13_$3
 with sigma of 0.1
 C1_$3, C3_$3, C4_$3, C5_$3, C6_$3, C7_$3, C2_$3, C8_$3, C11_$2, C13_$2
 with sigma of 0.1
 C10, C9, C12, C12_$2, C9_$2, C10_$2
 with sigma of 0.1
4. Uiso/Uaniso restraints and constraints
All non-hydrogen atoms have similar U: within 2A with sigma of 0.02 and sigma
for terminal atoms of 0.04
5. Others
 Fixed Sof: H10A(0.5) H10B(0.5) H10C(0.5)
6.a Me refined with riding coordinates:
 C10(H10A,H10B,H10C)
6.b Aromatic/amide H refined with riding coordinates:
 C3(H3), C4(H4), C7(H7), C6(H6)
6.c Idealised Me refined as rotating group:
 C13(H13A,H13B,H13C)
;
_shelx_shelxl_version_number 2014/7
_olex2_submission_special_instructions 'No special instructions were received'

loop_
_space_group_symop_operation_xyz
'x, y, z'
'-x, -y, z'
'-y, x, z'
'y, -x, z'
'-x+1/2, y+1/2, -z+1/2'
'x+1/2, -y+1/2, -z+1/2'
'y+1/2, x+1/2, -z+1/2'
'-y+1/2, -x+1/2, -z+1/2'
'-x, -y, -z'
'x, y, -z'
'y, -x, -z'
'-y, x, -z'
'x-1/2, -y-1/2, z-1/2'
'-x-1/2, y-1/2, z-1/2'
'-y-1/2, -x-1/2, z-1/2'
'y-1/2, x-1/2, z-1/2'

loop_
_atom_site_label
_atom_site_type_symbol
_atom_site_fract_x
_atom_site_fract_y
_atom_site_fract_z
_atom_site_U_iso_or_equiv
_atom_site_adp_type
_atom_site_occupancy
_atom_site_site_symmetry_order
_atom_site_calc_flag
_atom_site_refinement_flags_posn
_atom_site_refinement_flags_adp
_atom_site_refinement_flags_occupancy
_atom_site_disorder_assembly
_atom_site_disorder_group
Zr1 Zr 0.1216(2) 0.0459(2) 0.0000 0.0090(15) Uiso 1 2 d S TU P . .
Zr2 Zr 0.0000 0.0000 0.07467(14) 0.0023(17) Uiso 1 4 d S TU P . .
O5 O -0.0263(8) 0.0927(8) 0.1109(4) 0.057(5) Uiso 1 1 d . U . . .
O2 O 0.1703(9) 0.0647(9) -0.0624(5) 0.084(6) Uiso 1 1 d . U . . .
O4 O 0.0387(8) 0.0845(8) 0.0360(5) 0.074(6) Uiso 1 1 d . U . . .
O3 O 0.1580(14) 0.1477(14) 0.0000 0.095(9) Uiso 1 2 d S TU P . .
O1 O 0.2270(15) -0.0212(16) 0.0000 0.122(11) Uiso 1 2 d S TU P . .
C11 C -0.0245(11) 0.4164(9) 0.2226(6) 0.072(8) Uiso 1 1 d D U . . .
C3 C -0.0446(9) 0.1904(15) 0.1719(8) 0.109(10) Uiso 1 1 d D U . . .
H3 H -0.0295 0.1467 0.1798 0.131 Uiso 1 1 calc R . . . .
C12 C -0.02755(19) 0.47245(19) 0.2500 0.089(12) Uiso 1 2 d DS TU P . .
C1 C -0.0575(9) 0.1452(14) 0.1020(8) 0.081(8) Uiso 1 1 d D U . . .
C4 C -0.0494(9) 0.2443(14) 0.1998(9) 0.125(10) Uiso 1 1 d D U . . .
H4 H -0.0337 0.2367 0.2263 0.149 Uiso 1 1 calc R . . . .
C8 C -0.0781(10) 0.3674(13) 0.2215(7) 0.087(8) Uiso 1 1 d D U . . .
C13 C 0.0377(11) 0.4119(12) 0.1938(7) 0.105(11) Uiso 1 1 d D U . . .
H13A H 0.0220 0.4010 0.1668 0.157 Uiso 1 1 calc GR . . . .
H13B H 0.0685 0.3763 0.2032 0.157 Uiso 1 1 calc GR . . . .
H13C H 0.0615 0.4554 0.1935 0.157 Uiso 1 1 calc GR . . . .
C2 C -0.0634(7) 0.2046(14) 0.1317(8) 0.103(9) Uiso 1 1 d D U . . .
C5 C -0.0766(12) 0.3093(14) 0.1903(7) 0.102(9) Uiso 1 1 d D U . . .
C7 C -0.0864(12) 0.2706(14) 0.1218(9) 0.133(11) Uiso 1 1 d D U . . .
H7 H -0.0985 0.2794 0.0948 0.160 Uiso 1 1 calc R . . . .
C9 C -0.1318(12) 0.3682(12) 0.2500 0.076(11) Uiso 1 2 d DS TU P . .
C6 C -0.0925(12) 0.3243(15) 0.1499(8) 0.123(10) Uiso 1 1 d D U . . .
H6 H -0.1065 0.3683 0.1420 0.147 Uiso 1 1 calc R . . . .
C10 C -0.1861(12) 0.3139(12) 0.2500 0.101(14) Uiso 1 2 d DS TU P . .
H10A H -0.1772 0.2816 0.2284 0.151 Uiso 0.5 1 calc R . . A -1
H10B H -0.1857 0.2901 0.2757 0.151 Uiso 0.5 1 calc R . . A -1
H10C H -0.2305 0.3349 0.2459 0.151 Uiso 0.5 1 calc R . . A -1

loop_
_atom_type_symbol
_atom_type_description
_atom_type_scat_dispersion_real
_atom_type_scat_dispersion_imag
_atom_type_scat_source
C C 0.0030 0.0010 'International Tables Vol C Tables 4.2.6.8 and 6.1.1.4'
H H 0.0000 0.0000 'International Tables Vol C Tables 4.2.6.8 and 6.1.1.4'
O O 0.0110 0.0060 'International Tables Vol C Tables 4.2.6.8 and 6.1.1.4'
Zr Zr -11.6050 0.5510 'International Tables Vol C Tables 4.2.6.8 and 6.1.1.4'

loop_
_geom_angle_atom_site_label_1
_geom_angle_atom_site_label_2
_geom_angle_atom_site_label_3
_geom_angle
_geom_angle_site_symmetry_1
_geom_angle_site_symmetry_3
Zr1 Zr1 Zr1 90.0 3 11
Zr2 Zr1 Zr1 59.56(4) . 3
Zr2 Zr1 Zr1 59.56(4) . 11
Zr2 Zr1 Zr1 59.56(4) 9 11
Zr2 Zr1 Zr1 59.56(4) 9 3
Zr2 Zr1 Zr2 88.46(14) 9 .
O2 Zr1 Zr1 108.3(5) . 11
O2 Zr1 Zr1 108.3(5) 10 11
O2 Zr1 Zr1 108.1(5) 10 3
O2 Zr1 Zr1 108.1(5) . 3
O2 Zr1 Zr2 72.0(5) . 9
O2 Zr1 Zr2 160.5(5) . .
O2 Zr1 Zr2 72.0(5) 10 .
O2 Zr1 Zr2 160.5(5) 10 9
O2 Zr1 O2 127.5(9) 10 .
O2 Zr1 O1 74.8(5) 10 .
O2 Zr1 O1 74.8(5) . .
O4 Zr1 Zr1 33.7(4) 10 3
O4 Zr1 Zr1 33.7(4) . 3
O4 Zr1 Zr1 90.5(4) 4 3
O4 Zr1 Zr1 33.4(4) 4 11
O4 Zr1 Zr1 33.4(4) 11 11
O4 Zr1 Zr1 90.5(4) 11 3
O4 Zr1 Zr1 90.5(4) . 11
O4 Zr1 Zr1 90.5(4) 10 11
O4 Zr1 Zr2 88.3(5) 10 .
O4 Zr1 Zr2 88.3(5) . 9
O4 Zr1 Zr2 36.6(4) 4 .
O4 Zr1 Zr2 36.5(4) 10 9
O4 Zr1 Zr2 88.0(4) 11 .
O4 Zr1 Zr2 88.0(4) 4 9
O4 Zr1 Zr2 36.5(4) . .
O4 Zr1 Zr2 36.6(4) 11 9
O4 Zr1 O2 138.9(6) 10 10
O4 Zr1 O2 138.9(7) 11 10
O4 Zr1 O2 138.9(7) 4 .
O4 Zr1 O2 76.0(6) 10 .
O4 Zr1 O2 76.5(6) 4 10
O4 Zr1 O2 76.0(6) . 10
O4 Zr1 O2 138.9(6) . .
O4 Zr1 O2 76.5(6) 11 .
O4 Zr1 O4 66.8(8) 11 4
O4 Zr1 O4 73.1(8) . 4
O4 Zr1 O4 108.7(9) 10 4
O4 Zr1 O4 67.4(8) 10 .
O4 Zr1 O4 73.1(8) 10 11
O4 Zr1 O4 108.7(9) . 11
O4 Zr1 O1 145.5(4) . .
O4 Zr1 O1 82.6(7) 11 .
O4 Zr1 O1 82.6(7) 4 .
O4 Zr1 O1 145.5(4) 10 .
O3 Zr1 Zr1 175.4(8) . 11
O3 Zr1 Zr1 85.4(8) . 3
O3 Zr1 Zr2 117.6(5) . 9
O3 Zr1 Zr2 117.6(5) . .
O3 Zr1 O2 73.2(5) . .
O3 Zr1 O2 73.2(5) . 10
O3 Zr1 O4 85.6(8) . .
O3 Zr1 O4 146.4(4) . 4
O3 Zr1 O4 85.6(8) . 10
O3 Zr1 O4 146.4(4) . 11
O3 Zr1 O1 102.9(10) . .
O1 Zr1 Zr1 81.8(7) . 11
O1 Zr1 Zr1 171.8(7) . 3
O1 Zr1 Zr2 115.4(5) . .
O1 Zr1 Zr2 115.4(5) . 9
Zr1 Zr2 Zr1 60.89(8) 9 11
Zr1 Zr2 Zr1 91.54(14) . 9
Zr1 Zr2 Zr1 60.89(8) . 3
Zr1 Zr2 Zr1 60.89(8) 9 3
Zr1 Zr2 Zr1 60.89(8) . 11
Zr1 Zr2 Zr1 91.54(14) 11 3
O5 Zr2 Zr1 108.9(4) 2 9
O5 Zr2 Zr1 115.2(4) 4 3
O5 Zr2 Zr1 167.7(4) . 11
O5 Zr2 Zr1 167.7(4) 4 9
O5 Zr2 Zr1 76.9(4) 2 11
O5 Zr2 Zr1 76.9(4) . 3
O5 Zr2 Zr1 108.9(4) . .
O5 Zr2 Zr1 115.2(4) . 9
O5 Zr2 Zr1 115.2(4) 3 11
O5 Zr2 Zr1 108.9(4) 3 3
O5 Zr2 Zr1 76.9(4) 3 9
O5 Zr2 Zr1 167.7(4) 3 .
O5 Zr2 Zr1 108.9(4) 4 11
O5 Zr2 Zr1 76.9(4) 4 .
O5 Zr2 Zr1 115.2(4) 2 .
O5 Zr2 Zr1 167.7(4) 2 3
O5 Zr2 O5 114.9(8) 4 3
O5 Zr2 O5 73.2(4) 3 .
O5 Zr2 O5 114.9(8) 2 .
O5 Zr2 O5 73.2(4) 3 2
O5 Zr2 O5 73.2(4) 4 .
O5 Zr2 O5 73.2(4) 4 2
O4 Zr2 Zr1 90.8(4) . 9
O4 Zr2 Zr1 35.1(4) 3 3
O4 Zr2 Zr1 35.1(4) 2 9
O4 Zr2 Zr1 90.6(4) 2 3
O4 Zr2 Zr1 35.5(4) . 3
O4 Zr2 Zr1 90.6(4) 4 9
O4 Zr2 Zr1 90.8(4) 2 .
O4 Zr2 Zr1 90.5(4) 3 .
O4 Zr2 Zr1 35.1(4) . .
O4 Zr2 Zr1 90.8(4) 4 3
O4 Zr2 Zr1 90.6(4) . 11
O4 Zr2 Zr1 35.5(4) 2 11
O4 Zr2 Zr1 90.8(4) 3 11
O4 Zr2 Zr1 35.5(4) 3 9
O4 Zr2 Zr1 35.5(4) 4 .
O4 Zr2 Zr1 35.1(4) 4 11
O4 Zr2 O5 82.1(6) 4 2
O4 Zr2 O5 139.2(5) . 3
O4 Zr2 O5 146.5(6) 3 4
O4 Zr2 O5 146.5(6) 2 .
O4 Zr2 O5 139.2(5) 2 4
O4 Zr2 O5 82.1(6) 2 3
O4 Zr2 O5 77.6(5) . .
O4 Zr2 O5 146.5(6) . 2
O4 Zr2 O5 82.1(6) . 4
O4 Zr2 O5 139.2(5) 4 .
O4 Zr2 O5 77.6(5) 2 2
O4 Zr2 O5 139.2(5) 3 2
O4 Zr2 O5 77.6(5) 4 4
O4 Zr2 O5 146.5(6) 4 3
O4 Zr2 O5 82.1(6) 3 .
O4 Zr2 O5 77.6(5) 3 3
O4 Zr2 O4 70.6(4) 2 3
O4 Zr2 O4 109.6(9) 3 4
O4 Zr2 O4 70.6(4) 2 4
O4 Zr2 O4 70.6(4) 3 .
O4 Zr2 O4 109.6(9) 2 .
O4 Zr2 O4 70.6(4) 4 .
C1 O5 Zr2 131.5(17) . .
C1 O2 Zr1 132.5(16) 11 .
Zr1 O4 Zr1 112.9(7) . 3
Zr1 O4 Zr2 108.4(7) . .
Zr1 O4 Zr2 107.9(7) 3 .
C12 C11 C13 118.0(14) . .
C8 C11 C12 120.2(18) . .
C8 C11 C13 121.7(14) . .
C4 C3 H3 121.4 . .
C4 C3 C2 117(3) . .
C2 C3 H3 121.4 . .
C11 C12 C11 118.2(17) 7_455 .
C11 C12 C12 120.9(9) 7_455 8
C11 C12 C12 120.9(9) . 8
O5 C1 O2 124(2) . 12
O5 C1 C2 121(2) . .
O2 C1 C2 109(2) 12 .
C3 C4 H4 118.2 . .
C3 C4 C5 124(3) . .
C5 C4 H4 118.2 . .
C11 C8 C5 120.1(16) . .
C9 C8 C11 122(3) . .
C9 C8 C5 118.3(18) . .
C11 C13 H13A 109.5 . .
C11 C13 H13B 109.5 . .
C11 C13 H13C 109.5 . .
H13A C13 H13B 109.5 . .
H13A C13 H13C 109.5 . .
H13B C13 H13C 109.5 . .
C3 C2 C1 116(3) . .
C7 C2 C3 119(3) . .
C7 C2 C1 125(3) . .
C4 C5 C8 122(2) . .
C6 C5 C4 119(3) . .
C6 C5 C8 119(3) . .
C2 C7 H7 118.1 . .
C2 C7 C6 124(3) . .
C6 C7 H7 118.1 . .
C8 C9 C8 118(3) 7_455 .
C8 C9 C10 121.1(16) . .
C8 C9 C10 121.1(16) 7_455 .
C5 C6 C7 117(3) . .
C5 C6 H6 121.4 . .
C7 C6 H6 121.4 . .
C9 C10 H10A 109.5 . .
C9 C10 H10B 109.5 . .
C9 C10 H10C 109.5 . .
H10A C10 H10B 109.5 . .
H10A C10 H10C 109.5 . .
H10B C10 H10C 109.5 . .

loop_
_geom_bond_atom_site_label_1
_geom_bond_atom_site_label_2
_geom_bond_distance
_geom_bond_site_symmetry_2
Zr1 Zr1 3.555(6) 11
Zr1 Zr1 3.554(6) 3
Zr1 Zr2 3.508(4) 9
Zr1 Zr2 3.508(4) .
Zr1 O2 2.281(17) 10
Zr1 O2 2.281(17) .
Zr1 O4 2.141(16) 4
Zr1 O4 2.141(16) 11
Zr1 O4 2.125(16) 10
Zr1 O4 2.125(16) .
Zr1 O3 2.09(3) .
Zr1 O1 2.42(3) .
Zr2 Zr1 3.508(4) 9
Zr2 Zr1 3.508(4) 3
Zr2 Zr1 3.508(4) 11
Zr2 O5 2.209(16) .
Zr2 O5 2.209(16) 2
Zr2 O5 2.209(16) 4
Zr2 O5 2.209(16) 3
Zr2 O4 2.198(16) 4
Zr2 O4 2.198(16) 3
Zr2 O4 2.198(16) .
Zr2 O4 2.198(16) 2
O5 C1 1.22(3) .
O2 C1 1.39(3) 11
O4 Zr1 2.141(16) 3
C11 C12 1.410(9) .
C11 C8 1.406(10) .
C11 C13 1.528(10) .
C3 H3 0.9300 .
C3 C4 1.389(9) .
C3 C2 1.393(9) .
C12 C11 1.410(9) 7_455
C12 C12 1.507(10) 8
C1 O2 1.39(3) 12
C1 C2 1.510(18) .
C4 H4 0.9300 .
C4 C5 1.398(9) .
C8 C5 1.517(10) .
C8 C9 1.397(10) .
C13 H13A 0.9600 .
C13 H13B 0.9600 .
C13 H13C 0.9600 .
C2 C7 1.391(9) .
C5 C6 1.390(9) .
C7 H7 0.9300 .
C7 C6 1.393(9) .
C9 C8 1.397(10) 7_455
C9 C10 1.485(19) .
C6 H6 0.9300 .
C10 H10A 0.9600 .
C10 H10B 0.9600 .
C10 H10C 0.9600 .

loop_
_geom_torsion_atom_site_label_1
_geom_torsion_atom_site_label_2
_geom_torsion_atom_site_label_3
_geom_torsion_atom_site_label_4
_geom_torsion
_geom_torsion_site_symmetry_1
_geom_torsion_site_symmetry_4
Zr2 O5 C1 O2 -23(3) . 12
Zr2 O5 C1 C2 -174.5(8) . .
O5 C1 C2 C3 -13.3(15) . .
O5 C1 C2 C7 167.4(19) . .
O2 C1 C2 C3 -168.4(15) 12 .
O2 C1 C2 C7 12.3(15) 12 .
C11 C8 C5 C4 95(3) . .
C11 C8 C5 C6 -75(3) . .
C11 C8 C9 C8 3.5(18) . 7_455
C11 C8 C9 C10 -176.5(18) . .
C3 C4 C5 C8 -177.6(12) . .
C3 C4 C5 C6 -8(2) . .
C3 C2 C7 C6 0(2) . .
C12 C11 C8 C5 177(2) . .
C12 C11 C8 C9 -7(4) . .
C1 C2 C7 C6 178.9(14) . .
C4 C3 C2 C1 179.9(3) . .
C4 C3 C2 C7 -0.8(10) . .
C4 C5 C6 C7 6(3) . .
C8 C11 C12 C11 3.4(17) . 7_455
C8 C11 C12 C12 -176.6(17) . 8
C8 C5 C6 C7 176.2(18) . .
C13 C11 C12 C11 -178(3) . 7_455
C13 C11 C12 C12 2(3) . 8
C13 C11 C8 C5 -2(4) . .
C13 C11 C8 C9 174(2) . .
C2 C3 C4 C5 4.9(11) . .
C2 C7 C6 C5 -2(3) . .
C5 C8 C9 C8 180(3) . 7_455
C5 C8 C9 C10 0(3) . .
C9 C8 C5 C4 -82(3) . .
C9 C8 C5 C6 108(2) . .
